data_7117629
loop_
_publ_author_name
'Duan, Yaya'
'Zhou, Bin'
'Lin, Jin-Hong'
'Xiao, Ji-Chang'

_publ_section_title
;
 Diastereoselective Johnson-Corey-Chaykovsky trifluoroethylidenation.
;
_journal_issue 66
_journal_name_full 'Chemical communications (Cambridge, England)'
_journal_page_first 13127
_journal_page_last 13130
_journal_paper_doi 10.1039/c5cc04991a
_journal_volume 51
_journal_year 2015
_chemical_absolute_configuration ad
_chemical_formula_sum 'C9 H6 F3 N O3'
_chemical_formula_weight 233.15
_chemical_name_systematic
; 
 ? 
;
_space_group_IT_number 19
_symmetry_cell_setting orthorhombic
_symmetry_space_group_name_Hall 'P 2ac 2ab'
_symmetry_space_group_name_H-M 'P 21 21 21'
_atom_sites_solution_hydrogens geom
_atom_sites_solution_primary direct
_atom_sites_solution_secondary difmap
_audit_creation_method SHELXL-97
_audit_update_record
;
2015-02-09 deposited with the CCDC.
2015-07-06 downloaded from the CCDC.
;
_cell_angle_alpha 90.00
_cell_angle_beta 90.00
_cell_angle_gamma 90.00
_cell_formula_units_Z 4
_cell_length_a 4.8359(6)
_cell_length_b 6.4223(8)
_cell_length_c 30.645(4)
_cell_measurement_reflns_used 1964
_cell_measurement_temperature 293(2)
_cell_measurement_theta_max 46.971
_cell_measurement_theta_min 5.319
_cell_volume 951.8(2)
_computing_cell_refinement 'Bruker SMART'
_computing_data_collection 'Bruker SMART'
_computing_data_reduction 'Bruker SHELXTL'
_computing_molecular_graphics 'Bruker SHELXTL'
_computing_publication_material 'Bruker SHELXTL'
_computing_structure_refinement 'SHELXL-97 (Sheldrick, 1997)'
_computing_structure_solution 'SHELXS-97 (Sheldrick, 1990)'
_diffrn_ambient_temperature 293(2)
_diffrn_measured_fraction_theta_full 0.997
_diffrn_measured_fraction_theta_max 0.997
_diffrn_measurement_device_type 'CCD area detector'
_diffrn_measurement_method 'phi and omega scans'
_diffrn_radiation_monochromator graphite
_diffrn_radiation_source 'fine-focus sealed tube'
_diffrn_radiation_type MoK\a
_diffrn_radiation_wavelength 0.71073
_diffrn_reflns_av_R_equivalents 0.0309
_diffrn_reflns_av_sigmaI/netI 0.0287
_diffrn_reflns_limit_h_max 5
_diffrn_reflns_limit_h_min -5
_diffrn_reflns_limit_k_max 5
_diffrn_reflns_limit_k_min -7
_diffrn_reflns_limit_l_max 37
_diffrn_reflns_limit_l_min -35
_diffrn_reflns_number 5407
_diffrn_reflns_theta_full 25.99
_diffrn_reflns_theta_max 25.99
_diffrn_reflns_theta_min 2.66
_exptl_absorpt_coefficient_mu 0.159
_exptl_absorpt_correction_T_max 1.00000
_exptl_absorpt_correction_T_min 0.14145
_exptl_absorpt_correction_type empirical
_exptl_absorpt_process_details sadabs
_exptl_crystal_colour colorless
_exptl_crystal_density_diffrn 1.627
_exptl_crystal_density_method 'not measured'
_exptl_crystal_description prismatic
_exptl_crystal_F_000 472
_exptl_crystal_size_max 0.311
_exptl_crystal_size_mid 0.167
_exptl_crystal_size_min 0.086
_refine_diff_density_max 0.278
_refine_diff_density_min -0.281
_refine_diff_density_rms 0.046
_refine_ls_abs_structure_details 'Flack H D (1983), Acta Cryst. A39, 876-881'
_refine_ls_abs_structure_Flack 0.1(15)
_refine_ls_extinction_method none
_refine_ls_goodness_of_fit_ref 1.060
_refine_ls_hydrogen_treatment constr
_refine_ls_matrix_type full
_refine_ls_number_parameters 145
_refine_ls_number_reflns 1850
_refine_ls_number_restraints 6
_refine_ls_restrained_S_all 1.067
_refine_ls_R_factor_all 0.0559
_refine_ls_R_factor_gt 0.0483
_refine_ls_shift/su_max 0.000
_refine_ls_shift/su_mean 0.000
_refine_ls_structure_factor_coef Fsqd
_refine_ls_weighting_details 'calc w=1/[\s^2^(Fo^2^)+(0.0858P)^2^+0.0954P] where P=(Fo^2^+2Fc^2^)/3'
_refine_ls_weighting_scheme calc
_refine_ls_wR_factor_gt 0.1313
_refine_ls_wR_factor_ref 0.1383
_reflns_number_gt 1583
_reflns_number_total 1850
_reflns_threshold_expression >2sigma(I)
_cod_data_source_file c5cc04991a2.cif
_cod_data_source_block cd212733
_cod_depositor_comments
;
The following automatic conversions were performed:

'_symmetry_cell_setting' value 'Orthorhombic' changed to
'orthorhombic' according to
/usr/data/users/saulius/crontab/automatic-downloads/current/RSC/lib/dictionaries/cif_core.dic
dictionary named 'cif_core.dic' version 2.4.2 from 2011-04-26.

Automatic conversion script
Id: cif_fix_values 3271 2015-04-21 07:52:19Z andrius 
;
_cod_original_sg_symbol_H-M P2(1)2(1)2(1)
_cod_database_code 7117629

loop_
_symmetry_equiv_pos_as_xyz
'x, y, z'
'-x+1/2, -y, z+1/2'
'-x, y+1/2, -z+1/2'
'x+1/2, -y+1/2, -z'

loop_
_atom_site_label
_atom_site_type_symbol
_atom_site_fract_x
_atom_site_fract_y
_atom_site_fract_z
_atom_site_U_iso_or_equiv
_atom_site_adp_type
_atom_site_occupancy
_atom_site_symmetry_multiplicity
_atom_site_calc_flag
_atom_site_refinement_flags
F1 F -0.0856(6) 0.6497(4) 0.78352(8) 0.1142(9) Uani 1 1 d .
F2 F -0.4729(5) 0.6251(4) 0.81285(7) 0.1109(9) Uani 1 1 d .
F3 F -0.3973(6) 0.4718(4) 0.75356(6) 0.1222(10) Uani 1 1 d .
N1 N 0.5758(4) -0.1646(3) 0.95744(7) 0.0508(5) Uani 1 1 d .
O1 O -0.3934(5) 0.2057(4) 0.83343(8) 0.0897(8) Uani 1 1 d U
O2 O 0.6855(4) -0.0857(3) 0.98906(7) 0.0680(6) Uani 1 1 d .
O3 O 0.6322(5) -0.3388(3) 0.94406(7) 0.0718(6) Uani 1 1 d .
C1 C -0.2110(5) 0.3131(5) 0.86231(8) 0.0555(6) Uani 1 1 d .
H1 H -0.2886 0.4342 0.8774 0.067 Uiso 1 1 calc R
C2 C -0.1864(6) 0.3306(5) 0.81528(8) 0.0587(7) Uani 1 1 d .
H2 H -0.0304 0.2567 0.8020 0.070 Uiso 1 1 calc R
C3 C -0.2885(7) 0.5154(5) 0.79126(9) 0.0647(7) Uani 1 1 d .
C4 C -0.0139(5) 0.1842(4) 0.88777(7) 0.0485(6) Uani 1 1 d .
C5 C 0.1052(6) 0.2642(4) 0.92509(7) 0.0498(6) Uani 1 1 d .
H5 H 0.0560 0.3967 0.9346 0.060 Uiso 1 1 calc R
C6 C 0.2957(5) 0.1510(4) 0.94840(7) 0.0489(6) Uani 1 1 d .
H6 H 0.3760 0.2055 0.9735 0.059 Uiso 1 1 calc R
C7 C 0.3651(5) -0.0447(4) 0.93384(7) 0.0429(5) Uani 1 1 d .
C8 C 0.2442(6) -0.1306(4) 0.89754(8) 0.0559(6) Uani 1 1 d .
H8 H 0.2902 -0.2647 0.8887 0.067 Uiso 1 1 calc R
C9 C 0.0554(6) -0.0165(4) 0.87457(9) 0.0588(7) Uani 1 1 d .
H9 H -0.0276 -0.0734 0.8499 0.071 Uiso 1 1 calc R

loop_
_atom_site_aniso_label
_atom_site_aniso_U_11
_atom_site_aniso_U_22
_atom_site_aniso_U_33
_atom_site_aniso_U_23
_atom_site_aniso_U_13
_atom_site_aniso_U_12
F1 0.1157(16) 0.1059(17) 0.1208(18) 0.0470(15) -0.0073(15) -0.0224(16)
F2 0.1234(17) 0.1244(19) 0.0850(13) 0.0159(12) 0.0043(13) 0.0634(16)
F3 0.198(3) 0.0997(16) 0.0688(11) -0.0036(10) -0.0590(16) 0.004(2)
N1 0.0507(11) 0.0464(11) 0.0551(11) 0.0021(9) 0.0092(10) 0.0063(10)
O1 0.0787(14) 0.1016(18) 0.0889(14) 0.0301(13) -0.0270(13) -0.0361(14)
O2 0.0716(13) 0.0629(11) 0.0694(12) 0.0020(9) -0.0132(10) 0.0055(10)
O3 0.0812(13) 0.0542(10) 0.0801(13) -0.0046(10) 0.0091(11) 0.0238(11)
C1 0.0534(14) 0.0654(16) 0.0478(12) 0.0019(11) 0.0012(10) 0.0053(13)
C2 0.0630(15) 0.0658(15) 0.0474(12) -0.0006(12) 0.0000(12) 0.0021(14)
C3 0.0787(18) 0.0672(18) 0.0482(13) 0.0005(12) -0.0020(13) -0.0004(17)
C4 0.0464(12) 0.0562(14) 0.0427(11) 0.0005(10) 0.0072(9) -0.0016(11)
C5 0.0608(14) 0.0441(12) 0.0444(11) -0.0033(10) 0.0058(11) 0.0079(12)
C6 0.0575(14) 0.0470(12) 0.0422(11) -0.0064(10) 0.0008(10) 0.0019(12)
C7 0.0462(12) 0.0378(11) 0.0446(11) 0.0018(9) 0.0086(10) -0.0004(10)
C8 0.0722(16) 0.0384(11) 0.0570(13) -0.0073(11) 0.0013(13) -0.0021(13)
C9 0.0677(16) 0.0551(15) 0.0538(13) -0.0092(12) -0.0058(13) -0.0073(14)

loop_
_atom_type_symbol
_atom_type_description
_atom_type_scat_dispersion_real
_atom_type_scat_dispersion_imag
_atom_type_scat_source
C C 0.0033 0.0016 'International Tables Vol C Tables 4.2.6.8 and 6.1.1.4'
H H 0.0000 0.0000 'International Tables Vol C Tables 4.2.6.8 and 6.1.1.4'
N N 0.0061 0.0033 'International Tables Vol C Tables 4.2.6.8 and 6.1.1.4'
O O 0.0106 0.0060 'International Tables Vol C Tables 4.2.6.8 and 6.1.1.4'
F F 0.0171 0.0103 'International Tables Vol C Tables 4.2.6.8 and 6.1.1.4'

loop_
_geom_angle_atom_site_label_1
_geom_angle_atom_site_label_2
_geom_angle_atom_site_label_3
_geom_angle
O2 N1 O3 123.5(2)
O2 N1 C7 118.5(2)
O3 N1 C7 118.0(2)
C2 O1 C1 61.77(17)
O1 C1 C2 58.13(18)
O1 C1 C4 117.0(3)
C2 C1 C4 120.9(2)
O1 C1 H1 116.1
C2 C1 H1 116.1
C4 C1 H1 116.1
O1 C2 C1 60.10(18)
O1 C2 C3 114.8(3)
C1 C2 C3 121.9(3)
O1 C2 H2 116.0
C1 C2 H2 116.0
C3 C2 H2 116.0
F3 C3 F2 106.7(3)
F3 C3 F1 106.3(3)
F2 C3 F1 104.0(3)
F3 C3 C2 113.8(3)
F2 C3 C2 113.9(2)
F1 C3 C2 111.3(3)
C5 C4 C9 119.0(2)
C5 C4 C1 119.7(2)
C9 C4 C1 121.2(2)
C6 C5 C4 120.9(2)
C6 C5 H5 119.6
C4 C5 H5 119.6
C5 C6 C7 118.6(2)
C5 C6 H6 120.7
C7 C6 H6 120.7
C8 C7 C6 121.7(2)
C8 C7 N1 119.0(2)
C6 C7 N1 119.3(2)
C9 C8 C7 119.1(2)
C9 C8 H8 120.4
C7 C8 H8 120.4
C8 C9 C4 120.5(2)
C8 C9 H9 119.7
C4 C9 H9 119.7

loop_
_geom_bond_atom_site_label_1
_geom_bond_atom_site_label_2
_geom_bond_distance
F1 C3 1.328(4)
F2 C3 1.315(3)
F3 C3 1.300(3)
N1 O2 1.215(3)
N1 O3 1.222(3)
N1 C7 1.468(3)
O1 C2 1.398(4)
O1 C1 1.427(3)
C1 C2 1.451(3)
C1 C4 1.484(4)
C1 H1 0.9800
C2 C3 1.481(4)
C2 H2 0.9800
C4 C5 1.380(3)
C4 C9 1.392(4)
C5 C6 1.374(4)
C5 H5 0.9300
C6 C7 1.375(3)
C6 H6 0.9300
C7 C8 1.372(3)
C8 C9 1.366(4)
C8 H8 0.9300
C9 H9 0.9300

loop_
_geom_torsion_atom_site_label_1
_geom_torsion_atom_site_label_2
_geom_torsion_atom_site_label_3
_geom_torsion_atom_site_label_4
_geom_torsion
C2 O1 C1 C4 -111.2(3)
C1 O1 C2 C3 -114.0(3)
C4 C1 C2 O1 104.5(3)
O1 C1 C2 C3 102.2(3)
C4 C1 C2 C3 -153.3(3)
O1 C2 C3 F3 -74.0(3)
C1 C2 C3 F3 -142.9(3)
O1 C2 C3 F2 48.7(4)
C1 C2 C3 F2 -20.2(4)
O1 C2 C3 F1 165.9(3)
C1 C2 C3 F1 97.0(4)
O1 C1 C4 C5 -160.0(2)
C2 C1 C4 C5 132.8(3)
O1 C1 C4 C9 20.5(4)
C2 C1 C4 C9 -46.8(4)
C9 C4 C5 C6 1.9(4)
C1 C4 C5 C6 -177.7(2)
C4 C5 C6 C7 -0.2(4)
C5 C6 C7 C8 -1.7(4)
C5 C6 C7 N1 177.7(2)
O2 N1 C7 C8 178.6(2)
O3 N1 C7 C8 -1.1(3)
O2 N1 C7 C6 -0.8(3)
O3 N1 C7 C6 179.4(2)
C6 C7 C8 C9 1.8(4)
N1 C7 C8 C9 -177.6(2)
C7 C8 C9 C4 0.0(4)
C5 C4 C9 C8 -1.8(4)
C1 C4 C9 C8 177.8(3)
